data_4313814
loop_
_publ_author_name
'Ashrafomolouk Asadi'
'Colin Eaborn'
'Peter B. Hitchcock'
'Margaret M. Meehan'
'J. David Smith'

_publ_section_title
;
 The Structure of Tri(cyclohexyl)tin Chloride between 108 and 298 K: A
 Compound in Which Molecular Dimensions Vary with Temperature
;
_journal_name_full 'Inorganic Chemistry'
_journal_page_first 4141
_journal_page_last 4146
_journal_paper_doi 10.1021/ic026272f
_journal_volume 42
_journal_year 2003
_chemical_compound_source 'synthesis as described'
_chemical_formula_moiety 'C18 H33 Cl1 Sn1'
_chemical_formula_sum 'C18 H33 Cl Sn'
_chemical_formula_weight 403.58
_chemical_name_common '[cy3SnCl] at 223K'
_chemical_name_systematic
;
 ?
;
_space_group_IT_number 14
_symmetry_cell_setting monoclinic
_symmetry_Int_Tables_number 14
_symmetry_space_group_name_Hall '-P 2ybc'
_symmetry_space_group_name_H-M 'P 1 21/c 1'
_atom_sites_solution_hydrogens geom
_atom_sites_solution_primary direct
_atom_sites_solution_secondary difmap
_audit_conform_dict_location ftp://ftp.iucr.org/pub/cif_core.dic
_audit_conform_dict_name cif_core.dic
_audit_conform_dict_version 2.2
_audit_creation_date 2002-09-05T16:58:56-00:00
_audit_creation_method 'WinGX routine CIF_UPDATE'
_cell_angle_alpha 90
_cell_angle_beta 108.945(1)
_cell_angle_gamma 90
_cell_formula_units_Z 4
_cell_length_a 10.6523(3)
_cell_length_b 17.0131(4)
_cell_length_c 11.1760(3)
_cell_measurement_reflns_used 18609
_cell_measurement_temperature 223(2)
_cell_measurement_theta_max 27.878
_cell_measurement_theta_min 3.705
_cell_measurement_wavelength 0.71073
_cell_volume 1915.70(9)
_computing_cell_refinement 'HKL Scalepack (Otwinowski & Minor 1997)'
_computing_data_collection 'Collect (Nonius BV, 1997-2000)'
_computing_data_reduction 'HKL Denzo and Scalepack (Otwinowski & Minor 1997)'
_computing_molecular_graphics 'Ortep-3 for Windows (Farrugia, 1997)'
_computing_publication_material 'WinGX publication routines (Farrugia, 1999)'
_computing_structure_refinement 'SHELXL-97 (Sheldrick, 1997)'
_computing_structure_solution 'SHELXS-97 (Sheldrick, 1997)'
_diffrn_ambient_temperature 223(2)
_diffrn_measured_fraction_theta_full 0.993
_diffrn_measured_fraction_theta_max 0.993
_diffrn_measurement_device '95mm CCD camera on \k-goniostat'
_diffrn_measurement_device_type KappaCCD
_diffrn_measurement_method CCD
_diffrn_radiation_monochromator graphite
_diffrn_radiation_probe x-ray
_diffrn_radiation_type MoK\a
_diffrn_radiation_wavelength 0.71073
_diffrn_reflns_av_R_equivalents 0.0594
_diffrn_reflns_av_unetI/netI 0.0561
_diffrn_reflns_limit_h_max 12
_diffrn_reflns_limit_h_min -14
_diffrn_reflns_limit_k_max 21
_diffrn_reflns_limit_k_min -22
_diffrn_reflns_limit_l_max 14
_diffrn_reflns_limit_l_min -11
_diffrn_reflns_number 17329
_diffrn_reflns_theta_full 27.89
_diffrn_reflns_theta_max 27.89
_diffrn_reflns_theta_min 3.73
_exptl_absorpt_coefficient_mu 1.465
_exptl_absorpt_correction_T_max 0.8936
_exptl_absorpt_correction_T_min 0.8221
_exptl_absorpt_correction_type multi-scan
_exptl_absorpt_process_details
;
        [c.f. r.h. blessing, acta cryst. (1995), a51, 33-38]
;
_exptl_crystal_colour colourless
_exptl_crystal_density_diffrn 1.399
_exptl_crystal_density_method 'not measured'
_exptl_crystal_description needle
_exptl_crystal_F_000 832
_exptl_crystal_size_max 0.1
_exptl_crystal_size_mid 0.1
_exptl_crystal_size_min 0.1
_refine_diff_density_max 0.617
_refine_diff_density_min -0.626
_refine_diff_density_rms 0.094
_refine_ls_extinction_method none
_refine_ls_goodness_of_fit_ref 1.019
_refine_ls_hydrogen_treatment riding
_refine_ls_matrix_type full
_refine_ls_number_parameters 181
_refine_ls_number_reflns 4547
_refine_ls_number_restraints 0
_refine_ls_restrained_S_all 1.019
_refine_ls_R_factor_all 0.0735
_refine_ls_R_factor_gt 0.0409
_refine_ls_shift/su_max 0.013
_refine_ls_shift/su_mean 0.001
_refine_ls_structure_factor_coef Fsqd
_refine_ls_weighting_details 'calc w=1/[\s^2^(Fo^2^)+(0.0314P)^2^+2.0172P] where P=(Fo^2^+2Fc^2^)/3'
_refine_ls_weighting_scheme calc
_refine_ls_wR_factor_gt 0.0811
_refine_ls_wR_factor_ref 0.0914
_reflns_number_gt 3131
_reflns_number_total 4547
_reflns_threshold_expression >2sigma(I)
_cod_data_source_file ic026272fsi20021216_045625_5.cif
_cod_data_source_block cy3sncl223
_cod_database_code 4313814

loop_
_symmetry_equiv_pos_as_xyz
'x, y, z'
'-x, y+1/2, -z+1/2'
'-x, -y, -z'
'x, -y-1/2, z-1/2'

loop_
_atom_site_label
_atom_site_type_symbol
_atom_site_fract_x
_atom_site_fract_y
_atom_site_fract_z
_atom_site_U_iso_or_equiv
_atom_site_adp_type
_atom_site_occupancy
_atom_site_symmetry_multiplicity
_atom_site_calc_flag
_atom_site_refinement_flags
_atom_site_disorder_assembly
_atom_site_disorder_group
Sn Sn 0.02881(2) 0.244216(13) 0.87120(2) 0.03221(10) Uani 1 1 d . . .
Cl Cl 0.02769(13) 0.23019(7) 1.08824(10) 0.0575(3) Uani 1 1 d . . .
C1 C 0.1271(4) 0.3566(2) 0.8817(4) 0.0390(9) Uani 1 1 d . . .
H1 H 0.0716 0.3867 0.8075 0.047 Uiso 1 1 calc R . .
C2 C 0.2628(4) 0.3538(2) 0.8682(4) 0.0522(11) Uani 1 1 d . . .
H2A H 0.2583 0.3254 0.7906 0.063 Uiso 1 1 calc R . .
H2B H 0.3232 0.3251 0.94 0.063 Uiso 1 1 calc R . .
C3 C 0.3173(5) 0.4364(3) 0.8632(5) 0.0653(13) Uani 1 1 d . . .
H3A H 0.4079 0.4326 0.86 0.078 Uiso 1 1 calc R . .
H3B H 0.2627 0.4628 0.7857 0.078 Uiso 1 1 calc R . .
C4 C 0.3181(5) 0.4848(3) 0.9756(5) 0.0687(14) Uani 1 1 d . . .
H4A H 0.3823 0.4626 1.052 0.082 Uiso 1 1 calc R . .
H4B H 0.3461 0.5385 0.9652 0.082 Uiso 1 1 calc R . .
C5 C 0.1836(6) 0.4869(3) 0.9910(5) 0.0734(15) Uani 1 1 d . . .
H5A H 0.1225 0.516 0.9202 0.088 Uiso 1 1 calc R . .
H5B H 0.1894 0.5148 1.0693 0.088 Uiso 1 1 calc R . .
C6 C 0.1284(5) 0.4048(3) 0.9955(5) 0.0616(13) Uani 1 1 d . . .
H6A H 0.1827 0.3781 1.0727 0.074 Uiso 1 1 calc R . .
H6B H 0.0378 0.409 0.9988 0.074 Uiso 1 1 calc R . .
C7 C -0.1850(4) 0.2461(3) 0.7765(4) 0.0508(11) Uani 1 1 d . . .
H7 H -0.1973 0.2571 0.6865 0.061 Uiso 1 1 calc R . .
C8 C -0.2495(5) 0.3089(4) 0.8179(9) 0.143(4) Uani 1 1 d . . .
H8A H -0.2113 0.3588 0.8029 0.172 Uiso 1 1 calc R . .
H8B H -0.2319 0.3039 0.9092 0.172 Uiso 1 1 calc R . .
C9 C -0.4012(6) 0.3112(4) 0.7510(10) 0.165(4) Uani 1 1 d . . .
H9A H -0.44 0.3507 0.7922 0.198 Uiso 1 1 calc R . .
H9B H -0.419 0.3275 0.6629 0.198 Uiso 1 1 calc R . .
C10 C -0.4644(5) 0.2377(4) 0.7526(7) 0.0877(19) Uani 1 1 d . . .
H10A H -0.4633 0.2265 0.839 0.105 Uiso 1 1 calc R . .
H10B H -0.5573 0.241 0.6984 0.105 Uiso 1 1 calc R . .
C11 C -0.4019(6) 0.1752(4) 0.7103(10) 0.177(5) Uani 1 1 d . . .
H11A H -0.4191 0.1808 0.6191 0.212 Uiso 1 1 calc R . .
H11B H -0.4412 0.1254 0.7243 0.212 Uiso 1 1 calc R . .
C12 C -0.2509(5) 0.1720(4) 0.7776(10) 0.158(4) Uani 1 1 d . . .
H12A H -0.234 0.1557 0.8656 0.19 Uiso 1 1 calc R . .
H12B H -0.2126 0.1321 0.7366 0.19 Uiso 1 1 calc R . .
C13 C 0.1344(4) 0.1371(2) 0.8610(4) 0.0433(10) Uani 1 1 d . . .
H13 H 0.1327 0.132 0.7722 0.052 Uiso 1 1 calc R . .
C14 C 0.2748(5) 0.1395(3) 0.9398(9) 0.133(3) Uani 1 1 d . . .
H14A H 0.2807 0.1489 1.028 0.16 Uiso 1 1 calc R . .
H14B H 0.3185 0.1835 0.9126 0.16 Uiso 1 1 calc R . .
C15 C 0.3479(6) 0.0630(3) 0.9319(10) 0.172(5) Uani 1 1 d . . .
H15A H 0.3537 0.0578 0.8466 0.207 Uiso 1 1 calc R . .
H15B H 0.4386 0.0658 0.9915 0.207 Uiso 1 1 calc R . .
C16 C 0.2820(5) -0.0072(3) 0.9608(5) 0.0767(16) Uani 1 1 d . . .
H16A H 0.328 -0.0545 0.9473 0.092 Uiso 1 1 calc R . .
H16B H 0.2868 -0.0059 1.0499 0.092 Uiso 1 1 calc R . .
C17 C 0.1429(5) -0.0102(3) 0.8803(6) 0.0787(17) Uani 1 1 d . . .
H17A H 0.0993 -0.055 0.9055 0.094 Uiso 1 1 calc R . .
H17B H 0.1385 -0.0181 0.7922 0.094 Uiso 1 1 calc R . .
C18 C 0.0695(5) 0.0649(3) 0.8902(6) 0.0777(17) Uani 1 1 d . . .
H18A H -0.0215 0.0618 0.8315 0.093 Uiso 1 1 calc R . .
H18B H 0.0648 0.0693 0.9761 0.093 Uiso 1 1 calc R . .

loop_
_atom_site_aniso_label
_atom_site_aniso_U_11
_atom_site_aniso_U_22
_atom_site_aniso_U_33
_atom_site_aniso_U_23
_atom_site_aniso_U_13
_atom_site_aniso_U_12
Sn 0.02751(14) 0.03960(16) 0.03014(14) 0.00001(11) 0.01019(10) 0.00062(11)
Cl 0.0803(8) 0.0640(7) 0.0334(5) 0.0032(4) 0.0258(5) 0.0029(6)
C1 0.038(2) 0.041(2) 0.040(2) -0.0019(16) 0.0159(18) -0.0006(17)
C2 0.039(2) 0.058(3) 0.066(3) -0.010(2) 0.025(2) -0.007(2)
C3 0.050(3) 0.061(3) 0.091(4) -0.001(3) 0.032(3) -0.011(2)
C4 0.061(3) 0.055(3) 0.084(4) -0.012(3) 0.015(3) -0.016(2)
C5 0.088(4) 0.051(3) 0.090(4) -0.024(3) 0.041(3) -0.010(3)
C6 0.069(3) 0.056(3) 0.070(3) -0.021(2) 0.037(3) -0.010(2)
C7 0.028(2) 0.080(3) 0.043(2) 0.010(2) 0.0088(17) 0.003(2)
C8 0.044(3) 0.079(4) 0.273(10) -0.071(5) 0.005(5) 0.008(3)
C9 0.032(3) 0.097(5) 0.331(13) -0.051(6) 0.008(5) 0.013(3)
C10 0.030(3) 0.132(6) 0.102(5) 0.010(4) 0.024(3) -0.001(3)
C11 0.032(3) 0.118(6) 0.332(13) -0.094(7) -0.009(5) -0.006(4)
C12 0.032(3) 0.075(4) 0.323(12) -0.062(5) -0.004(5) -0.006(3)
C13 0.053(3) 0.045(2) 0.037(2) 0.0054(17) 0.022(2) 0.0113(19)
C14 0.037(3) 0.044(3) 0.288(10) -0.025(4) 0.010(4) 0.008(2)
C15 0.037(3) 0.054(4) 0.404(15) -0.019(6) 0.042(6) 0.012(3)
C16 0.073(4) 0.050(3) 0.091(4) 0.005(3) 0.004(3) 0.022(3)
C17 0.066(4) 0.042(3) 0.118(5) -0.007(3) 0.016(3) 0.002(2)
C18 0.051(3) 0.046(3) 0.130(5) -0.007(3) 0.021(3) 0.000(2)

loop_
_atom_type_symbol
_atom_type_description
_atom_type_scat_dispersion_real
_atom_type_scat_dispersion_imag
_atom_type_scat_source
C C 0.0033 0.0016 'International Tables Vol C Tables 4.2.6.8 and 6.1.1.4'
H H 0 0 'International Tables Vol C Tables 4.2.6.8 and 6.1.1.4'
Cl Cl 0.1484 0.1585 'International Tables Vol C Tables 4.2.6.8 and 6.1.1.4'
Sn Sn -0.6537 1.4246 'International Tables Vol C Tables 4.2.6.8 and 6.1.1.4'

loop_
_geom_angle_atom_site_label_1
_geom_angle_atom_site_label_2
_geom_angle_atom_site_label_3
_geom_angle
_geom_angle_site_symmetry_1
_geom_angle_site_symmetry_3
_geom_angle_publ_flag
C13 Sn C1 119.75(16) . . ?
C13 Sn C7 117.78(16) . . ?
C1 Sn C7 115.12(15) . . ?
C13 Sn Cl 98.08(11) . . ?
C1 Sn Cl 101.01(10) . . ?
C7 Sn Cl 98.18(12) . . ?
C13 Sn Cl 84.10(10) . 4_565 ?
C1 Sn Cl 77.23(10) . 4_565 ?
C7 Sn Cl 81.36(12) . 4_565 ?
Cl Sn Cl 177.712(17) . 4_565 ?
Sn Cl Sn 166.53(5) . 4_566 ?
C2 C1 C6 110.9(3) . . ?
C2 C1 Sn 115.5(3) . . ?
C6 C1 Sn 113.4(3) . . ?
C1 C2 C3 111.3(4) . . ?
C4 C3 C2 111.9(4) . . ?
C5 C4 C3 111.3(4) . . ?
C4 C5 C6 112.1(4) . . ?
C1 C6 C5 111.6(4) . . ?
C8 C7 C12 111.3(5) . . ?
C8 C7 Sn 113.1(3) . . ?
C12 C7 Sn 114.7(3) . . ?
C7 C8 C9 113.6(5) . . ?
C10 C9 C8 113.4(6) . . ?
C11 C10 C9 112.3(6) . . ?
C10 C11 C12 113.2(6) . . ?
C7 C12 C11 113.5(6) . . ?
C14 C13 C18 110.1(4) . . ?
C14 C13 Sn 113.0(3) . . ?
C18 C13 Sn 113.3(3) . . ?
C13 C14 C15 112.2(5) . . ?
C16 C15 C14 112.8(6) . . ?
C17 C16 C15 110.7(5) . . ?
C16 C17 C18 111.6(4) . . ?
C13 C18 C17 112.9(4) . . ?

loop_
_geom_bond_atom_site_label_1
_geom_bond_atom_site_label_2
_geom_bond_distance
_geom_bond_site_symmetry_2
_geom_bond_publ_flag
Sn C13 2.163(4) . ?
Sn C1 2.165(4) . ?
Sn C7 2.178(4) . ?
Sn Cl 2.4412(11) . ?
Sn Cl 3.1884(11) 4_565 ?
Cl Sn 3.1884(11) 4_566 ?
C1 C2 1.502(5) . ?
C1 C6 1.510(5) . ?
C2 C3 1.529(6) . ?
C3 C4 1.499(7) . ?
C4 C5 1.498(7) . ?
C5 C6 1.522(6) . ?
C7 C8 1.426(7) . ?
C7 C12 1.444(7) . ?
C8 C9 1.545(8) . ?
C9 C10 1.423(8) . ?
C10 C11 1.414(8) . ?
C11 C12 1.540(8) . ?
C13 C14 1.470(7) . ?
C13 C18 1.497(6) . ?
C14 C15 1.535(7) . ?
C15 C16 1.473(8) . ?
C16 C17 1.463(7) . ?
C17 C18 1.520(6) . ?
